data_4505599
loop_
_publ_author_name
'Wen, Lili'
'Zhao, Jinbo'
'Lv, Kangle'
'Wu, Yuhui'
'Deng, Kejian'
'Leng, Xiaoke'
'Li, Dongfeng'

_publ_section_title
;
 Visible-Light-Driven Photocatalysts of Metal--Organic Frameworks Derived
 from Multi-Carboxylic Acid and Imidazole-Based Spacer
;
_journal_issue 3
_journal_name_full 'Crystal Growth &amp; Design'
_journal_page_first 1603
_journal_paper_doi 10.1021/cg2016512
_journal_volume 12
_journal_year 2012
_chemical_formula_sum 'C23 H15 N4 O4 Zn'
_chemical_formula_weight 476.76
_chemical_name_systematic
; 
 ? 
;
_space_group_IT_number 60
_symmetry_cell_setting orthorhombic
_symmetry_space_group_name_Hall '-P 2n 2ab'
_symmetry_space_group_name_H-M 'P b c n'
_atom_sites_solution_hydrogens geom
_atom_sites_solution_primary direct
_atom_sites_solution_secondary difmap
_audit_creation_method SHELXL-97
_cell_angle_alpha 90.00
_cell_angle_beta 90.00
_cell_angle_gamma 90.00
_cell_formula_units_Z 8
_cell_length_a 17.286(4)
_cell_length_b 11.384(2)
_cell_length_c 19.414(4)
_cell_measurement_temperature 293(2)
_cell_volume 3820.4(14)
_computing_structure_refinement 'SHELXL-97 (Sheldrick, 1997)'
_computing_structure_solution 'SHELXS-97 (Sheldrick, 1990)'
_diffrn_ambient_temperature 293(2)
_diffrn_measured_fraction_theta_full 0.996
_diffrn_measured_fraction_theta_max 0.996
_diffrn_radiation_monochromator graphite
_diffrn_radiation_source 'fine-focus sealed tube'
_diffrn_radiation_type MoK\a
_diffrn_radiation_wavelength 0.71073
_diffrn_reflns_av_R_equivalents 0.0700
_diffrn_reflns_av_sigmaI/netI 0.0706
_diffrn_reflns_limit_h_max 20
_diffrn_reflns_limit_h_min -17
_diffrn_reflns_limit_k_max 13
_diffrn_reflns_limit_k_min -9
_diffrn_reflns_limit_l_max 13
_diffrn_reflns_limit_l_min -23
_diffrn_reflns_number 10909
_diffrn_reflns_theta_full 25.00
_diffrn_reflns_theta_max 25.00
_diffrn_reflns_theta_min 2.10
_exptl_absorpt_coefficient_mu 1.328
_exptl_absorpt_correction_T_max 0.85
_exptl_absorpt_correction_T_min 0.81
_exptl_absorpt_correction_type multi-scan
_exptl_crystal_colour coloress
_exptl_crystal_density_diffrn 1.658
_exptl_crystal_density_method 'not measured'
_exptl_crystal_description plate
_exptl_crystal_F_000 1944
_exptl_crystal_size_max 0.16
_exptl_crystal_size_mid 0.15
_exptl_crystal_size_min 0.12
_refine_diff_density_max 0.498
_refine_diff_density_min -0.665
_refine_diff_density_rms 0.148
_refine_ls_extinction_method none
_refine_ls_goodness_of_fit_ref 1.315
_refine_ls_hydrogen_treatment constr
_refine_ls_matrix_type full
_refine_ls_number_parameters 290
_refine_ls_number_reflns 3358
_refine_ls_number_restraints 0
_refine_ls_restrained_S_all 1.315
_refine_ls_R_factor_all 0.1061
_refine_ls_R_factor_gt 0.0914
_refine_ls_shift/su_max 0.002
_refine_ls_shift/su_mean 0.000
_refine_ls_structure_factor_coef Fsqd
_refine_ls_weighting_details 'calc w=1/[\s^2^(Fo^2^)+(0.0625P)^2^+20.2013P] where P=(Fo^2^+2Fc^2^)/3'
_refine_ls_weighting_scheme calc
_refine_ls_wR_factor_gt 0.1959
_refine_ls_wR_factor_ref 0.2159
_reflns_number_gt 2985
_reflns_number_total 3358
_reflns_threshold_expression >2sigma(I)
_cod_data_source_file cg2016512_si_001.cif
_cod_data_source_block 4
_cod_depositor_comments
;
The following automatic conversions were performed:

'_symmetry_cell_setting' value 'Orthorhombic ' changed to
'orthorhombic' according to
/home/saulius/struct/CIF-dictionaries/cif_core.dic dictionary named
'cif_core.dic' version 2.4.1 from
2010-06-29.

'_exptl_absorpt_correction_type' value 'Multi-scan'
changed to 'multi-scan' according to
/home/saulius/struct/CIF-dictionaries/cif_core.dic dictionary named
'cif_core.dic' version 2.4.1 from 2010-06-29.

Automatic conversion script
Id: cif_fix_values 1715 2011-07-08 13:25:40Z adriana 
;
_cod_original_cell_volume 3820.5(13)
_cod_original_sg_symbol_H-M Pbcn
_cod_database_code 4505599

loop_
_symmetry_equiv_pos_as_xyz
'x, y, z'
'-x+1/2, -y+1/2, z+1/2'
'-x, y, -z+1/2'
'x+1/2, -y+1/2, -z'
'-x, -y, -z'
'x-1/2, y-1/2, -z-1/2'
'x, -y, z-1/2'
'-x-1/2, y-1/2, z'

loop_
_atom_site_label
_atom_site_type_symbol
_atom_site_fract_x
_atom_site_fract_y
_atom_site_fract_z
_atom_site_U_iso_or_equiv
_atom_site_adp_type
_atom_site_occupancy
_atom_site_symmetry_multiplicity
_atom_site_calc_flag
_atom_site_refinement_flags
C4 C 0.1150(5) 0.7467(6) -0.1114(4) 0.0249(17) Uani 1 1 d .
C1 C 0.0647(4) -0.0290(7) 0.3238(4) 0.0291(18) Uani 1 1 d .
H1 H 0.0323 -0.0931 0.3171 0.035 Uiso 1 1 calc R
C2 C 0.0443(5) 0.0694(7) 0.3577(4) 0.0321(19) Uani 1 1 d .
H2 H -0.0036 0.0870 0.3768 0.039 Uiso 1 1 calc R
C3 C 0.1649(4) 0.0807(6) 0.3235(4) 0.0231(16) Uani 1 1 d .
H3 H 0.2147 0.1091 0.3164 0.028 Uiso 1 1 calc R
C5 C 0.1642(4) 0.0403(6) 0.1274(4) 0.0250(17) Uani 1 1 d .
H5 H 0.1821 0.0967 0.1582 0.030 Uiso 1 1 calc R
C6 C 0.1180(5) -0.0412(7) 0.0333(4) 0.0297(19) Uani 1 1 d .
H6 H 0.0989 -0.0526 -0.0110 0.036 Uiso 1 1 calc R
C7 C 0.1288(5) -0.1238(7) 0.0826(4) 0.0284(18) Uani 1 1 d .
H7 H 0.1180 -0.2033 0.0772 0.034 Uiso 1 1 calc R
C8 C 0.1383(5) 0.1781(7) 0.0307(4) 0.0258(17) Uani 1 1 d .
C9 C 0.1839(5) 0.2673(7) 0.0581(4) 0.0277(18) Uani 1 1 d .
H9 H 0.2173 0.2528 0.0947 0.033 Uiso 1 1 calc R
C10 C 0.1782(5) 0.3794(7) 0.0292(4) 0.0307(19) Uani 1 1 d .
H10 H 0.2075 0.4403 0.0476 0.037 Uiso 1 1 calc R
C11 C 0.1295(5) 0.4022(7) -0.0267(4) 0.0281(18) Uani 1 1 d .
C12 C 0.0870(5) 0.3093(7) -0.0526(4) 0.0314(19) Uani 1 1 d .
H12 H 0.0549 0.3216 -0.0904 0.038 Uiso 1 1 calc R
C13 C 0.0910(5) 0.1998(7) -0.0241(4) 0.036(2) Uani 1 1 d .
H13 H 0.0611 0.1393 -0.0421 0.043 Uiso 1 1 calc R
C14 C 0.1253(5) 0.5217(7) -0.0558(4) 0.0272(18) Uani 1 1 d .
C15 C 0.0536(5) 0.5688(7) -0.0737(4) 0.0263(18) Uani 1 1 d .
H15 H 0.0088 0.5252 -0.0665 0.032 Uiso 1 1 calc R
C16 C 0.0487(5) 0.6808(7) -0.1025(4) 0.0260(17) Uani 1 1 d .
H16 H 0.0009 0.7110 -0.1156 0.031 Uiso 1 1 calc R
C17 C 0.1905(5) 0.5901(7) -0.0645(4) 0.0310(19) Uani 1 1 d .
H17 H 0.2386 0.5602 -0.0519 0.037 Uiso 1 1 calc R
C18 C 0.1857(5) 0.7027(7) -0.0918(4) 0.0286(18) Uani 1 1 d .
H18 H 0.2301 0.7481 -0.0967 0.034 Uiso 1 1 calc R
C19 C 0.1369(4) -0.3571(6) 0.2179(4) 0.0249(18) Uani 1 1 d .
C20 C 0.0691(4) -0.4342(6) 0.2372(4) 0.0191(15) Uani 1 1 d .
C21 C 0.0000 -0.3751(9) 0.2500 0.021(2) Uani 1 2 d S
H21 H 0.0000 -0.2934 0.2500 0.025 Uiso 1 2 calc SR
C22 C 0.3583(4) -0.1258(6) 0.2306(4) 0.0219(16) Uani 1 1 d .
C23 C 0.4312(4) -0.0565(6) 0.2380(4) 0.0198(16) Uani 1 1 d .
C24 C 0.5000 -0.1141(8) 0.2500 0.020(2) Uani 1 2 d S
H24 H 0.5000 -0.1958 0.2500 0.024 Uiso 1 2 calc SR
N1 N 0.1394(4) -0.0225(5) 0.3004(3) 0.0236(14) Uani 1 1 d .
N2 N 0.1096(3) 0.1383(5) 0.3580(3) 0.0218(14) Uani 1 1 d .
N3 N 0.1584(4) -0.0734(5) 0.1423(3) 0.0246(14) Uani 1 1 d .
N4 N 0.1415(4) 0.0644(5) 0.0630(3) 0.0218(14) Uani 1 1 d .
O1 O 0.3598(3) -0.2307(4) 0.2137(3) 0.0302(13) Uani 1 1 d .
O2 O 0.2964(3) -0.0678(5) 0.2466(3) 0.0307(13) Uani 1 1 d .
O3 O 0.1637(3) -0.3601(5) 0.1595(3) 0.0313(13) Uani 1 1 d .
O4 O 0.1562(3) -0.2837(5) 0.2659(3) 0.0299(13) Uani 1 1 d .
Zn1 Zn 0.19574(5) -0.13512(7) 0.23523(5) 0.0218(3) Uani 1 1 d .

loop_
_atom_site_aniso_label
_atom_site_aniso_U_11
_atom_site_aniso_U_22
_atom_site_aniso_U_33
_atom_site_aniso_U_23
_atom_site_aniso_U_13
_atom_site_aniso_U_12
C4 0.034(5) 0.017(4) 0.024(4) 0.001(3) 0.005(3) 0.001(3)
C1 0.019(4) 0.026(4) 0.042(5) -0.005(4) 0.008(3) -0.004(3)
C2 0.022(4) 0.038(5) 0.036(5) 0.006(4) 0.000(4) -0.001(4)
C3 0.021(4) 0.020(4) 0.028(4) 0.003(3) 0.002(3) -0.002(3)
C5 0.026(4) 0.012(3) 0.036(4) -0.005(3) 0.000(4) -0.003(3)
C6 0.036(5) 0.026(4) 0.028(4) -0.007(4) -0.009(4) -0.001(4)
C7 0.031(5) 0.019(4) 0.035(5) -0.006(4) -0.007(4) -0.001(3)
C8 0.026(4) 0.020(4) 0.032(4) 0.000(3) 0.005(3) -0.001(3)
C9 0.030(4) 0.022(4) 0.031(4) 0.006(3) -0.010(3) 0.003(4)
C10 0.031(5) 0.020(4) 0.040(5) -0.003(4) -0.008(4) -0.011(4)
C11 0.030(5) 0.023(4) 0.032(4) 0.004(4) -0.005(3) -0.004(4)
C12 0.038(5) 0.026(4) 0.030(4) 0.002(4) -0.012(4) -0.001(4)
C13 0.045(5) 0.023(4) 0.040(5) -0.009(4) -0.012(4) -0.002(4)
C14 0.034(5) 0.030(4) 0.018(4) 0.000(3) -0.007(3) -0.001(4)
C15 0.029(4) 0.025(4) 0.025(4) 0.005(3) -0.002(3) -0.006(4)
C16 0.026(4) 0.029(4) 0.023(4) -0.001(3) 0.000(3) -0.001(4)
C17 0.033(5) 0.026(4) 0.034(5) 0.000(4) -0.002(4) -0.002(4)
C18 0.026(4) 0.022(4) 0.038(5) 0.004(4) -0.003(4) -0.003(3)
C19 0.021(4) 0.011(3) 0.042(5) 0.008(3) -0.003(3) 0.008(3)
C20 0.013(4) 0.018(4) 0.026(4) 0.007(3) 0.005(3) -0.005(3)
C21 0.027(6) 0.010(5) 0.025(6) 0.000 -0.001(4) 0.000
C22 0.017(4) 0.025(4) 0.024(4) 0.008(3) -0.006(3) -0.001(3)
C23 0.017(4) 0.019(4) 0.024(4) -0.002(3) 0.004(3) 0.003(3)
C24 0.019(6) 0.009(5) 0.032(6) 0.000 0.002(4) 0.000
N1 0.024(3) 0.022(3) 0.024(3) 0.000(3) -0.003(3) 0.001(3)
N2 0.017(3) 0.021(3) 0.027(3) -0.002(3) 0.001(3) 0.004(3)
N3 0.023(3) 0.017(3) 0.034(4) -0.002(3) -0.003(3) 0.007(3)
N4 0.022(3) 0.018(3) 0.025(3) 0.000(3) -0.005(3) 0.002(3)
O1 0.029(3) 0.015(3) 0.047(3) -0.002(3) -0.007(3) -0.007(2)
O2 0.020(3) 0.028(3) 0.044(3) -0.001(3) -0.001(2) -0.004(2)
O3 0.030(3) 0.027(3) 0.037(3) 0.000(3) 0.006(3) 0.000(3)
O4 0.026(3) 0.024(3) 0.040(3) -0.002(3) 0.002(3) -0.011(2)
Zn1 0.0179(5) 0.0162(5) 0.0312(5) 0.0006(4) 0.0003(4) -0.0025(4)

loop_
_atom_type_symbol
_atom_type_description
_atom_type_scat_dispersion_real
_atom_type_scat_dispersion_imag
_atom_type_scat_source
C C 0.0033 0.0016 'International Tables Vol C Tables 4.2.6.8 and 6.1.1.4'
H H 0.0000 0.0000 'International Tables Vol C Tables 4.2.6.8 and 6.1.1.4'
N N 0.0061 0.0033 'International Tables Vol C Tables 4.2.6.8 and 6.1.1.4'
O O 0.0106 0.0060 'International Tables Vol C Tables 4.2.6.8 and 6.1.1.4'
Zn Zn 0.2839 1.4301 'International Tables Vol C Tables 4.2.6.8 and 6.1.1.4'

loop_
_geom_angle_atom_site_label_1
_geom_angle_atom_site_label_2
_geom_angle_atom_site_label_3
_geom_angle
_geom_angle_site_symmetry_1
_geom_angle_site_symmetry_3
C18 C4 C16 120.4(7) . .
C18 C4 N2 120.2(7) . 7_565
C16 C4 N2 119.5(7) . 7_565
C2 C1 N1 111.4(7) . .
C2 C1 H1 124.3 . .
N1 C1 H1 124.3 . .
C1 C2 N2 105.2(7) . .
C1 C2 H2 127.4 . .
N2 C2 H2 127.4 . .
N1 C3 N2 111.3(7) . .
N1 C3 H3 124.3 . .
N2 C3 H3 124.3 . .
N3 C5 N4 112.3(7) . .
N3 C5 H5 123.8 . .
N4 C5 H5 123.8 . .
C7 C6 N4 105.5(7) . .
C7 C6 H6 127.3 . .
N4 C6 H6 127.3 . .
C6 C7 N3 110.7(7) . .
C6 C7 H7 124.7 . .
N3 C7 H7 124.7 . .
C13 C8 C9 120.4(7) . .
C13 C8 N4 121.7(7) . .
C9 C8 N4 117.9(7) . .
C8 C9 C10 118.2(7) . .
C8 C9 H9 120.9 . .
C10 C9 H9 120.9 . .
C11 C10 C9 121.6(7) . .
C11 C10 H10 119.2 . .
C9 C10 H10 119.2 . .
C12 C11 C10 117.4(7) . .
C12 C11 C14 122.7(7) . .
C10 C11 C14 119.9(7) . .
C13 C12 C11 121.5(8) . .
C13 C12 H12 119.2 . .
C11 C12 H12 119.2 . .
C8 C13 C12 120.8(8) . .
C8 C13 H13 119.6 . .
C12 C13 H13 119.6 . .
C17 C14 C15 118.6(7) . .
C17 C14 C11 121.8(7) . .
C15 C14 C11 119.7(7) . .
C14 C15 C16 120.4(7) . .
C14 C15 H15 119.8 . .
C16 C15 H15 119.8 . .
C4 C16 C15 119.7(7) . .
C4 C16 H16 120.1 . .
C15 C16 H16 120.1 . .
C14 C17 C18 121.2(8) . .
C14 C17 H17 119.4 . .
C18 C17 H17 119.4 . .
C4 C18 C17 119.7(7) . .
C4 C18 H18 120.2 . .
C17 C18 H18 120.2 . .
O3 C19 O4 125.8(7) . .
O3 C19 C20 120.5(7) . .
O4 C19 C20 113.3(7) . .
C21 C20 C23 118.6(7) . 8_655
C21 C20 C19 115.4(6) . .
C23 C20 C19 125.8(6) 8_655 .
C20 C21 C20 122.3(9) . 3
C20 C21 H21 118.9 . .
C20 C21 H21 118.9 3 .
O1 C22 O2 124.9(7) . .
O1 C22 C23 121.2(7) . .
O2 C22 C23 113.8(6) . .
C24 C23 C20 118.7(7) . 8_665
C24 C23 C22 119.6(7) . .
C20 C23 C22 121.6(6) 8_665 .
C23 C24 C23 123.2(9) 3_655 .
C23 C24 H24 118.4 3_655 .
C23 C24 H24 118.4 . .
C3 N1 C1 104.4(6) . .
C3 N1 Zn1 127.0(5) . .
C1 N1 Zn1 128.3(5) . .
C3 N2 C2 107.7(6) . .
C3 N2 C4 127.3(6) . 7_566
C2 N2 C4 125.0(6) . 7_566
C5 N3 C7 104.4(6) . .
C5 N3 Zn1 120.2(5) . .
C7 N3 Zn1 135.3(5) . .
C5 N4 C6 107.1(6) . .
C5 N4 C8 127.1(6) . .
C6 N4 C8 125.8(6) . .
C22 O2 Zn1 121.3(5) . .
C19 O4 Zn1 116.0(5) . .
O2 Zn1 O4 129.9(2) . .
O2 Zn1 N3 104.6(3) . .
O4 Zn1 N3 117.7(2) . .
O2 Zn1 N1 96.3(2) . .
O4 Zn1 N1 101.0(2) . .
N3 Zn1 N1 100.4(2) . .

loop_
_geom_bond_atom_site_label_1
_geom_bond_atom_site_label_2
_geom_bond_distance
_geom_bond_site_symmetry_2
C4 C18 1.375(11) .
C4 C16 1.382(11) .
C4 N2 1.441(9) 7_565
C1 C2 1.346(11) .
C1 N1 1.370(9) .
C1 H1 0.9300 .
C2 N2 1.374(10) .
C2 H2 0.9300 .
C3 N1 1.332(9) .
C3 N2 1.339(9) .
C3 H3 0.9300 .
C5 N3 1.330(9) .
C5 N4 1.339(10) .
C5 H5 0.9300 .
C6 C7 1.353(11) .
C6 N4 1.395(9) .
C6 H6 0.9300 .
C7 N3 1.391(10) .
C7 H7 0.9300 .
C8 C13 1.364(11) .
C8 C9 1.391(11) .
C8 N4 1.439(9) .
C9 C10 1.397(10) .
C9 H9 0.9300 .
C10 C11 1.397(11) .
C10 H10 0.9300 .
C11 C12 1.383(11) .
C11 C14 1.474(11) .
C12 C13 1.366(11) .
C12 H12 0.9300 .
C13 H13 0.9300 .
C14 C17 1.382(11) .
C14 C15 1.394(11) .
C15 C16 1.395(11) .
C15 H15 0.9300 .
C16 H16 0.9300 .
C17 C18 1.389(11) .
C17 H17 0.9300 .
C18 H18 0.9300 .
C19 O3 1.224(9) .
C19 O4 1.296(9) .
C19 C20 1.511(10) .
C20 C21 1.392(8) .
C20 C23 1.393(9) 8_655
C21 C20 1.392(8) 3
C21 H21 0.9300 .
C22 O1 1.239(9) .
C22 O2 1.295(9) .
C22 C23 1.493(10) .
C23 C24 1.378(8) .
C23 C20 1.393(9) 8_665
C24 C23 1.378(8) 3_655
C24 H24 0.9300 .
N1 Zn1 2.048(6) .
N2 C4 1.441(9) 7_566
N3 Zn1 2.042(6) .
O2 Zn1 1.915(5) .
O4 Zn1 1.918(5) .
